data_7049441
loop_
_publ_author_name
'Nefedov, Sergey E.'
'Birin, Kirill P.'
'Bessmertnykh-Lemeune, Alla'
'Enakieva, Yulia Y.'
'Sinelshchikova, Anna A.'
'Gorbunova, Yulia G.'
'Tsivadze, Aslan Y.'
'Stern, Christine'
'Fang, Yuanyuan'
'Kadish, Karl M.'

_publ_section_title
;
 Coordination self-assembly through weak interactions in
 meso-dialkoxyphosphoryl-substituted zinc porphyrinates.
;
_journal_issue 16
_journal_name_full 'Dalton transactions (Cambridge, England : 2003)'
_journal_page_first 5372
_journal_page_last 5383
_journal_paper_doi 10.1039/c9dt00706g
_journal_volume 48
_journal_year 2019
_chemical_formula_sum 'C36 H29 N4 O3 P Zn'
_chemical_formula_weight 661.97
_chemical_properties_physical Air-sensitive
_space_group_crystal_system monoclinic
_space_group_IT_number 4
_space_group_name_Hall 'P 2yb'
_space_group_name_H-M_alt 'P 1 21 1'
_symmetry_space_group_name_Hall 'P 2yb'
_symmetry_space_group_name_H-M 'P 1 21 1'
_atom_sites_solution_hydrogens mixed
_audit_creation_method SHELXL-2014/7
_audit_update_record
;
2018-05-23 deposited with the CCDC.    2019-03-25 downloaded from the CCDC.
;
_cell_angle_alpha 90
_cell_angle_beta 109.961(2)
_cell_angle_gamma 90
_cell_formula_units_Z 2
_cell_length_a 11.2709(17)
_cell_length_b 10.9305(16)
_cell_length_c 13.289(2)
_cell_measurement_reflns_used 4537
_cell_measurement_temperature 150(2)
_cell_measurement_theta_max 24.19
_cell_measurement_theta_min 2.48
_cell_volume 1538.8(4)
_computing_structure_refinement 'SHELXL-2014/7 (Sheldrick, 2014)'
_diffrn_ambient_temperature 150(2)
_diffrn_measured_fraction_theta_full 0.999
_diffrn_measured_fraction_theta_max 0.999
_diffrn_measurement_device_type 'Bruker APEX-II CCD'
_diffrn_measurement_method '\f and \w scans'
_diffrn_radiation_type MoK\a
_diffrn_radiation_wavelength 0.71073
_diffrn_reflns_av_R_equivalents 0.0384
_diffrn_reflns_av_unetI/netI 0.0738
_diffrn_reflns_Laue_measured_fraction_full 0.999
_diffrn_reflns_Laue_measured_fraction_max 0.999
_diffrn_reflns_limit_h_max 15
_diffrn_reflns_limit_h_min -15
_diffrn_reflns_limit_k_max 15
_diffrn_reflns_limit_k_min -15
_diffrn_reflns_limit_l_max 18
_diffrn_reflns_limit_l_min -18
_diffrn_reflns_number 18125
_diffrn_reflns_point_group_measured_fraction_full 0.999
_diffrn_reflns_point_group_measured_fraction_max 0.999
_diffrn_reflns_theta_full 25.242
_diffrn_reflns_theta_max 29.997
_diffrn_reflns_theta_min 2.476
_exptl_absorpt_coefficient_mu 0.894
_exptl_absorpt_correction_T_max 0.725
_exptl_absorpt_correction_T_min 0.658
_exptl_absorpt_correction_type multi-scan
_exptl_absorpt_process_details sadabs
_exptl_crystal_colour purple
_exptl_crystal_density_diffrn 1.429
_exptl_crystal_description prizm
_exptl_crystal_F_000 684
_exptl_crystal_recrystallization_method 'Re-crystallisation from solvent'
_exptl_crystal_size_max 0.240
_exptl_crystal_size_mid 0.220
_exptl_crystal_size_min 0.200
_refine_diff_density_max 0.837
_refine_diff_density_min -0.380
_refine_diff_density_rms 0.074
_refine_ls_abs_structure_details
;
 Refined as an inversion twin.
;
_refine_ls_abs_structure_Flack 0.988(14)
_refine_ls_extinction_method none
_refine_ls_goodness_of_fit_ref 1.006
_refine_ls_hydrogen_treatment constr
_refine_ls_matrix_type full
_refine_ls_number_parameters 397
_refine_ls_number_reflns 8851
_refine_ls_number_restraints 3
_refine_ls_restrained_S_all 1.006
_refine_ls_R_factor_all 0.0654
_refine_ls_R_factor_gt 0.0493
_refine_ls_shift/su_max 0.001
_refine_ls_shift/su_mean 0.000
_refine_ls_structure_factor_coef Fsqd
_refine_ls_weighting_details 'w=1/[\s^2^(Fo^2^)+(0.0491P)^2^] where P=(Fo^2^+2Fc^2^)/3'
_refine_ls_weighting_scheme calc
_refine_ls_wR_factor_gt 0.1043
_refine_ls_wR_factor_ref 0.1110
_reflns_Friedel_coverage 0.909
_reflns_Friedel_fraction_full 1.000
_reflns_Friedel_fraction_max 1.000
_reflns_number_gt 7021
_reflns_number_total 8851
_reflns_threshold_expression 'I > 2\s(I)'
_cod_data_source_file c9dt00706g2.cif
_cod_data_source_block mZnH
_cod_depositor_comments 'Adding full bibliography for 7049441--7049445.cif.'
_cod_database_code 7049441
_shelx_shelxl_version_number 2014/7
_shelx_space_group_comment
;
The symmetry employed for this shelxl refinement is uniquely defined
by the following loop, which should always be used as a source of
symmetry information in preference to the above space-group names.
They are only intended as comments.
;
_shelx_estimated_absorpt_t_min 0.814
_shelx_estimated_absorpt_t_max 0.841

loop_
_space_group_symop_operation_xyz
'x, y, z'
'-x, y+1/2, -z'

loop_
_atom_site_label
_atom_site_type_symbol
_atom_site_fract_x
_atom_site_fract_y
_atom_site_fract_z
_atom_site_U_iso_or_equiv
_atom_site_adp_type
_atom_site_occupancy
_atom_site_site_symmetry_order
_atom_site_calc_flag
_atom_site_refinement_flags_posn
_atom_site_refinement_flags_adp
_atom_site_refinement_flags_occupancy
_atom_site_disorder_assembly
_atom_site_disorder_group
Zn1 Zn 0.74494(4) 0.20152(6) 0.35127(3) 0.02880(12) Uani 1 1 d . . . . .
P1 P 0.97909(10) 0.00282(10) 0.35408(8) 0.0281(2) Uani 1 1 d . . . . .
N1 N 0.6905(3) 0.1928(4) 0.1857(3) 0.0370(8) Uani 1 1 d . . . . .
N2 N 0.5998(3) 0.0828(4) 0.3438(3) 0.0400(9) Uani 1 1 d . . . . .
N3 N 0.7635(3) 0.2408(3) 0.5076(3) 0.0297(8) Uani 1 1 d . . . . .
N4 N 0.8503(3) 0.3544(3) 0.3504(3) 0.0281(7) Uani 1 1 d . . . . .
O1 O 0.8893(3) 0.0738(3) 0.3888(2) 0.0376(7) Uani 1 1 d . . . . .
O2 O 0.9104(3) -0.0785(3) 0.2536(2) 0.0367(7) Uani 1 1 d . . . . .
O3 O 1.0624(3) 0.0812(3) 0.3055(2) 0.0371(7) Uani 1 1 d . . . . .
C1 C 0.7458(5) 0.2554(5) 0.1230(4) 0.0421(11) Uani 1 1 d . . . . .
C2 C 0.6953(5) 0.2069(8) 0.0147(4) 0.0581(13) Uani 1 1 d . . . . .
H2A H 0.7177 0.2324 -0.0448 0.070 Uiso 1 1 calc R U . . .
C3 C 0.6121(6) 0.1203(6) 0.0141(4) 0.0619(16) Uani 1 1 d . . . . .
H3A H 0.5640 0.0729 -0.0459 0.074 Uiso 1 1 calc R U . . .
C4 C 0.6084(4) 0.1117(5) 0.1204(4) 0.0457(12) Uani 1 1 d . . . . .
C5 C 0.5349(4) 0.0312(5) 0.1534(4) 0.0508(14) Uani 1 1 d . . . . .
H5A H 0.4817 -0.0211 0.0998 0.061 Uiso 1 1 calc R U . . .
C6 C 0.5294(4) 0.0173(6) 0.2558(5) 0.0484(13) Uani 1 1 d . . . . .
C7 C 0.4512(6) -0.0680(6) 0.2866(6) 0.0666(18) Uani 1 1 d . . . . .
H7A H 0.3930 -0.1238 0.2406 0.080 Uiso 1 1 calc R U . . .
C8 C 0.4748(5) -0.0551(6) 0.3908(5) 0.0581(15) Uani 1 1 d . . . . .
H8A H 0.4367 -0.0998 0.4331 0.070 Uiso 1 1 calc R U . . .
C9 C 0.5695(4) 0.0399(4) 0.4284(4) 0.0426(11) Uani 1 1 d . . . . .
C10 C 0.6216(4) 0.0812(4) 0.5339(4) 0.0406(11) Uani 1 1 d . . . . .
C11 C 0.5751(6) 0.0240(5) 0.6149(5) 0.0550(15) Uani 1 1 d . . . . .
C12 C 0.6089(14) -0.0807(11) 0.6554(12) 0.0637(15) Uani 0.5 1 d . . P A 1
H12A H 0.6673 -0.1278 0.6344 0.076 Uiso 0.5 1 calc R U P A 1
C13 C 0.5580(14) -0.1282(12) 0.7336(12) 0.0637(15) Uani 0.5 1 d . . P A 1
H13A H 0.5897 -0.2020 0.7708 0.076 Uiso 0.5 1 calc R U P A 1
C14 C 0.4657(16) -0.0666(14) 0.7528(14) 0.0637(15) Uani 0.5 1 d . . P A 1
H14A H 0.4289 -0.0996 0.8014 0.076 Uiso 0.5 1 calc R U P A 1
C15 C 0.4239(14) 0.0399(13) 0.7055(12) 0.0637(15) Uani 0.5 1 d . . P A 1
H15A H 0.3586 0.0821 0.7212 0.076 Uiso 0.5 1 calc R U P A 1
C16 C 0.475(2) 0.0896(14) 0.6339(19) 0.0637(15) Uani 0.5 1 d . . P A 1
H16A H 0.4439 0.1645 0.5983 0.076 Uiso 0.5 1 calc R U P A 1
C12A C 0.6709(14) -0.0626(11) 0.6993(11) 0.0637(15) Uani 0.5 1 d . . P A 2
H12B H 0.7535 -0.0733 0.6968 0.076 Uiso 0.5 1 calc R U P A 2
C13A C 0.6374(14) -0.1228(11) 0.7766(11) 0.0637(15) Uani 0.5 1 d . . P A 2
H13B H 0.6934 -0.1766 0.8267 0.076 Uiso 0.5 1 calc R U P A 2
C14A C 0.5168(16) -0.0997(12) 0.7764(13) 0.0637(15) Uani 0.5 1 d . . P A 2
H14B H 0.4870 -0.1494 0.8213 0.076 Uiso 0.5 1 calc R U P A 2
C15A C 0.4416(16) -0.0177(14) 0.7213(13) 0.0637(15) Uani 0.5 1 d . . P A 2
H15B H 0.3669 0.0034 0.7351 0.076 Uiso 0.5 1 calc R U P A 2
C16A C 0.4737(14) 0.0409(17) 0.6386(15) 0.071(6) Uani 0.5 1 d . . P A 2
H16C H 0.4147 0.0987 0.5961 0.085 Uiso 0.5 1 calc R U P A 2
C17 C 0.7117(4) 0.1741(4) 0.5708(4) 0.0338(10) Uani 1 1 d . . . . .
C18 C 0.7626(4) 0.2141(5) 0.6788(3) 0.0341(10) Uani 1 1 d . . . . .
H18A H 0.7429 0.1819 0.7376 0.041 Uiso 1 1 calc R U . . .
C19 C 0.8445(4) 0.3065(4) 0.6827(3) 0.0332(9) Uani 1 1 d . . . . .
H19A H 0.8919 0.3519 0.7442 0.040 Uiso 1 1 calc R U . . .
C20 C 0.8455(4) 0.3224(3) 0.5742(3) 0.0261(8) Uani 1 1 d . . . . .
C21 C 1.0811(4) -0.0909(4) 0.4584(3) 0.0264(8) Uani 1 1 d . . . . .
C22 C 0.9152(4) 0.4265(4) 0.4355(3) 0.0282(8) Uani 1 1 d . . . . .
C23 C 0.9801(4) 0.5217(4) 0.3980(3) 0.0362(10) Uani 1 1 d . . . . .
H23A H 1.0308 0.5852 0.4402 0.043 Uiso 1 1 calc R U . . .
C24 C 0.9551(5) 0.5033(5) 0.2926(3) 0.0392(10) Uani 1 1 d . . . . .
H24A H 0.9852 0.5512 0.2467 0.047 Uiso 1 1 calc R U . . .
C25 C 0.8756(4) 0.3991(4) 0.2627(3) 0.0337(9) Uani 1 1 d . . . . .
C26 C 0.8321(4) 0.3512(4) 0.1589(3) 0.0371(10) Uani 1 1 d . . . . .
C27 C 0.8858(6) 0.4077(5) 0.0816(4) 0.0505(13) Uani 1 1 d . . . . .
C28 C 0.8328(15) 0.4808(14) -0.0023(10) 0.0606(12) Uani 0.5 1 d . . P B 1
H28A H 0.7460 0.5004 -0.0196 0.073 Uiso 0.5 1 calc R U P B 1
C29 C 0.8978(14) 0.5312(14) -0.0674(9) 0.0606(12) Uani 0.5 1 d . . P B 1
H29A H 0.8540 0.5771 -0.1297 0.073 Uiso 0.5 1 calc R U P B 1
C30 C 1.0235(14) 0.5120(16) -0.0381(10) 0.0606(12) Uani 0.5 1 d . . P B 1
H30A H 1.0667 0.5471 -0.0811 0.073 Uiso 0.5 1 calc R U P B 1
C31 C 1.0900(14) 0.4479(15) 0.0460(9) 0.0606(12) Uani 0.5 1 d . . P B 1
H31A H 1.1786 0.4397 0.0625 0.073 Uiso 0.5 1 calc R U P B 1
C32 C 1.0330(13) 0.3932(14) 0.1095(9) 0.0606(12) Uani 0.5 1 d . . P B 1
H32A H 1.0813 0.3468 0.1700 0.073 Uiso 0.5 1 calc R U P B 1
C28A C 0.8040(14) 0.5000(13) 0.0151(10) 0.0606(12) Uani 0.5 1 d D . P B 2
H28B H 0.7227 0.5164 0.0185 0.073 Uiso 0.5 1 calc R U P B 2
C29A C 0.8527(11) 0.5664(13) -0.0569(9) 0.0606(12) Uani 0.5 1 d D . P B 2
H29B H 0.8044 0.6061 -0.1215 0.073 Uiso 0.5 1 d R U P B 2
C30A C 0.9740(11) 0.5302(15) -0.0626(10) 0.0606(12) Uani 0.5 1 d D . P B 2
H30B H 1.0045 0.5640 -0.1150 0.073 Uiso 0.5 1 calc R U P B 2
C31A C 1.0413(13) 0.4483(15) 0.0080(10) 0.0606(12) Uani 0.5 1 d . . P B 2
H31B H 1.1280 0.4366 0.0178 0.073 Uiso 0.5 1 calc R U P B 2
C32A C 0.9836(14) 0.3782(15) 0.0689(9) 0.0606(12) Uani 0.5 1 d . . P B 2
H32B H 1.0236 0.3047 0.1013 0.073 Uiso 0.5 1 calc R U P B 2
C33 C 0.8133(5) -0.1631(5) 0.2568(4) 0.0485(12) Uani 1 1 d . . . . .
H33A H 0.7499 -0.1202 0.2802 0.058 Uiso 1 1 calc R U . . .
H33B H 0.8509 -0.2296 0.3084 0.058 Uiso 1 1 calc R U . . .
C34 C 0.7519(6) -0.2151(7) 0.1474(5) 0.076(2) Uani 1 1 d . . . . .
H34A H 0.6876 -0.2746 0.1489 0.115 Uiso 1 1 calc R U . . .
H34B H 0.8157 -0.2557 0.1242 0.115 Uiso 1 1 calc R U . . .
H34C H 0.7122 -0.1491 0.0973 0.115 Uiso 1 1 calc R U . . .
C35 C 1.1839(6) 0.1353(5) 0.3714(5) 0.0566(14) Uani 1 1 d . . . . .
H35A H 1.2383 0.0704 0.4158 0.068 Uiso 1 1 calc R U . . .
H35B H 1.2270 0.1686 0.3236 0.068 Uiso 1 1 calc R U . . .
C36 C 1.1690(6) 0.2332(6) 0.4413(5) 0.0683(18) Uani 1 1 d . . . . .
H36A H 1.2511 0.2710 0.4784 0.103 Uiso 1 1 calc R U . . .
H36B H 1.1351 0.1990 0.4941 0.103 Uiso 1 1 calc R U . . .
H36C H 1.1106 0.2951 0.3983 0.103 Uiso 1 1 calc R U . . .

loop_
_atom_site_aniso_label
_atom_site_aniso_U_11
_atom_site_aniso_U_22
_atom_site_aniso_U_33
_atom_site_aniso_U_23
_atom_site_aniso_U_13
_atom_site_aniso_U_12
Zn1 0.0282(2) 0.0249(2) 0.0319(2) -0.0052(2) 0.00843(16) 0.0009(2)
P1 0.0343(5) 0.0248(5) 0.0258(5) 0.0005(4) 0.0108(4) 0.0058(4)
N1 0.0360(17) 0.0329(18) 0.0362(17) -0.011(2) 0.0048(13) 0.007(2)
N2 0.0305(18) 0.0337(19) 0.055(2) -0.0098(18) 0.0130(17) -0.0052(16)
N3 0.0303(17) 0.0250(17) 0.0366(18) -0.0071(13) 0.0151(15) -0.0043(13)
N4 0.0334(19) 0.0243(17) 0.0263(17) -0.0008(14) 0.0097(15) 0.0019(14)
O1 0.0411(18) 0.0395(18) 0.0328(17) 0.0024(14) 0.0134(14) 0.0135(14)
O2 0.0401(17) 0.0402(19) 0.0285(15) -0.0037(13) 0.0099(13) 0.0047(14)
O3 0.0461(18) 0.0344(16) 0.0322(15) 0.0058(13) 0.0153(13) 0.0014(14)
C1 0.058(3) 0.037(2) 0.028(2) -0.0038(18) 0.009(2) 0.014(2)
C2 0.085(4) 0.052(3) 0.032(2) -0.002(3) 0.013(2) 0.001(4)
C3 0.074(4) 0.057(3) 0.040(3) -0.014(3) 0.000(3) -0.002(3)
C4 0.042(3) 0.043(3) 0.044(3) -0.012(2) 0.004(2) 0.003(2)
C5 0.037(3) 0.053(3) 0.050(3) -0.022(2) 0.000(2) 0.000(2)
C6 0.024(2) 0.055(3) 0.061(3) -0.014(3) 0.007(2) -0.008(2)
C7 0.052(3) 0.063(4) 0.091(5) -0.040(4) 0.032(3) -0.032(3)
C8 0.050(3) 0.053(3) 0.080(4) -0.022(3) 0.034(3) -0.025(3)
C9 0.035(2) 0.034(2) 0.064(3) -0.013(2) 0.022(2) -0.0068(19)
C10 0.042(2) 0.029(2) 0.063(3) -0.008(2) 0.033(2) -0.0052(19)
C11 0.074(4) 0.042(3) 0.071(4) -0.026(3) 0.052(3) -0.032(3)
C12 0.087(4) 0.041(3) 0.081(4) -0.009(3) 0.052(3) -0.023(3)
C13 0.087(4) 0.041(3) 0.081(4) -0.009(3) 0.052(3) -0.023(3)
C14 0.087(4) 0.041(3) 0.081(4) -0.009(3) 0.052(3) -0.023(3)
C15 0.087(4) 0.041(3) 0.081(4) -0.009(3) 0.052(3) -0.023(3)
C16 0.087(4) 0.041(3) 0.081(4) -0.009(3) 0.052(3) -0.023(3)
C12A 0.087(4) 0.041(3) 0.081(4) -0.009(3) 0.052(3) -0.023(3)
C13A 0.087(4) 0.041(3) 0.081(4) -0.009(3) 0.052(3) -0.023(3)
C14A 0.087(4) 0.041(3) 0.081(4) -0.009(3) 0.052(3) -0.023(3)
C15A 0.087(4) 0.041(3) 0.081(4) -0.009(3) 0.052(3) -0.023(3)
C16A 0.033(5) 0.122(16) 0.070(8) -0.025(11) 0.034(6) -0.040(9)
C17 0.036(2) 0.025(2) 0.049(2) -0.0074(17) 0.0246(19) -0.0015(15)
C18 0.041(2) 0.030(3) 0.041(2) -0.002(2) 0.0258(17) -0.006(2)
C19 0.040(2) 0.032(2) 0.030(2) -0.0013(17) 0.0154(18) -0.0056(18)
C20 0.031(2) 0.0207(18) 0.0304(19) -0.0008(15) 0.0154(16) 0.0016(15)
C21 0.033(2) 0.0223(18) 0.0263(19) 0.0033(15) 0.0134(16) 0.0013(15)
C22 0.037(2) 0.0244(19) 0.0268(19) 0.0032(15) 0.0147(16) 0.0036(16)
C23 0.049(3) 0.033(2) 0.031(2) 0.0004(18) 0.0179(19) -0.010(2)
C24 0.057(3) 0.035(2) 0.030(2) 0.004(2) 0.020(2) -0.002(2)
C25 0.045(2) 0.027(2) 0.031(2) -0.0009(17) 0.0157(18) 0.0042(18)
C26 0.053(3) 0.031(2) 0.027(2) -0.0004(17) 0.0133(19) 0.009(2)
C27 0.090(4) 0.035(3) 0.034(2) -0.005(2) 0.031(3) 0.001(3)
C28 0.068(4) 0.079(3) 0.035(2) 0.010(2) 0.0185(19) 0.008(3)
C29 0.068(4) 0.079(3) 0.035(2) 0.010(2) 0.0185(19) 0.008(3)
C30 0.068(4) 0.079(3) 0.035(2) 0.010(2) 0.0185(19) 0.008(3)
C31 0.068(4) 0.079(3) 0.035(2) 0.010(2) 0.0185(19) 0.008(3)
C32 0.068(4) 0.079(3) 0.035(2) 0.010(2) 0.0185(19) 0.008(3)
C28A 0.068(4) 0.079(3) 0.035(2) 0.010(2) 0.0185(19) 0.008(3)
C29A 0.068(4) 0.079(3) 0.035(2) 0.010(2) 0.0185(19) 0.008(3)
C30A 0.068(4) 0.079(3) 0.035(2) 0.010(2) 0.0185(19) 0.008(3)
C31A 0.068(4) 0.079(3) 0.035(2) 0.010(2) 0.0185(19) 0.008(3)
C32A 0.068(4) 0.079(3) 0.035(2) 0.010(2) 0.0185(19) 0.008(3)
C33 0.052(3) 0.040(3) 0.054(3) -0.009(2) 0.017(2) -0.003(2)
C34 0.075(4) 0.076(5) 0.070(4) -0.031(4) 0.014(3) -0.025(4)
C35 0.077(4) 0.044(3) 0.057(3) 0.006(3) 0.034(3) -0.005(3)
C36 0.071(4) 0.066(5) 0.073(4) -0.007(3) 0.031(3) -0.013(3)

loop_
_atom_type_symbol
_atom_type_description
_atom_type_scat_dispersion_real
_atom_type_scat_dispersion_imag
_atom_type_scat_source
C C 0.0033 0.0016 'International Tables Vol C Tables 4.2.6.8 and 6.1.1.4'
H H 0.0000 0.0000 'International Tables Vol C Tables 4.2.6.8 and 6.1.1.4'
N N 0.0061 0.0033 'International Tables Vol C Tables 4.2.6.8 and 6.1.1.4'
O O 0.0106 0.0060 'International Tables Vol C Tables 4.2.6.8 and 6.1.1.4'
P P 0.1023 0.0942 'International Tables Vol C Tables 4.2.6.8 and 6.1.1.4'
Zn Zn 0.2839 1.4301 'International Tables Vol C Tables 4.2.6.8 and 6.1.1.4'

loop_
_geom_angle_atom_site_label_1
_geom_angle_atom_site_label_2
_geom_angle_atom_site_label_3
_geom_angle
_geom_angle_site_symmetry_1
_geom_angle_site_symmetry_3
N4 Zn1 N3 88.61(13) . .
N4 Zn1 N2 164.21(14) . .
N3 Zn1 N2 89.17(14) . .
N4 Zn1 O1 98.16(14) . .
N3 Zn1 O1 95.57(13) . .
N2 Zn1 O1 97.61(15) . .
N4 Zn1 N1 89.67(16) . .
N3 Zn1 N1 165.92(14) . .
N2 Zn1 N1 88.69(16) . .
O1 Zn1 N1 98.51(13) . .
O1 P1 O3 114.56(19) . .
O1 P1 O2 111.91(18) . .
O3 P1 O2 98.62(17) . .
O1 P1 C21 112.86(18) . .
O3 P1 C21 108.41(18) . .
O2 P1 C21 109.52(18) . .
C4 N1 C1 106.7(4) . .
C4 N1 Zn1 126.7(4) . .
C1 N1 Zn1 125.9(3) . .
C9 N2 C6 106.8(4) . .
C9 N2 Zn1 126.4(3) . .
C6 N2 Zn1 126.0(4) . .
C20 N3 C17 106.4(3) . .
C20 N3 Zn1 127.0(3) . .
C17 N3 Zn1 125.7(3) . .
C22 N4 C25 106.7(3) . .
C22 N4 Zn1 127.7(3) . .
C25 N4 Zn1 125.4(3) . .
P1 O1 Zn1 148.1(2) . .
C33 O2 P1 119.7(3) . .
C35 O3 P1 122.8(3) . .
N1 C1 C26 124.8(4) . .
N1 C1 C2 108.1(5) . .
C26 C1 C2 127.1(5) . .
C3 C2 C1 107.6(5) . .
C2 C3 C4 107.4(5) . .
N1 C4 C5 124.4(5) . .
N1 C4 C3 110.2(5) . .
C5 C4 C3 125.4(5) . .
C4 C5 C6 127.8(5) . .
N2 C6 C5 124.8(5) . .
N2 C6 C7 109.2(5) . .
C5 C6 C7 126.0(5) . .
C8 C7 C6 107.8(5) . .
C7 C8 C9 107.3(5) . .
N2 C9 C10 125.3(4) . .
N2 C9 C8 108.9(5) . .
C10 C9 C8 125.8(5) . .
C9 C10 C17 126.3(4) . .
C9 C10 C11 117.3(4) . .
C17 C10 C11 116.4(4) . .
C12 C11 C16 121.2(10) . .
C12 C11 C10 123.9(8) . .
C16A C11 C10 132.3(10) . .
C16 C11 C10 114.4(9) . .
C16A C11 C12A 111.0(11) . .
C10 C11 C12A 116.2(6) . .
C11 C12 C13 119.7(12) . .
C14 C13 C12 118.8(13) . .
C15 C14 C13 121.7(14) . .
C14 C15 C16 120.5(15) . .
C15 C16 C11 117.6(16) . .
C13A C12A C11 121.4(11) . .
C12A C13A C14A 115.6(14) . .
C15A C14A C13A 126.1(14) . .
C14A C15A C16A 117.7(15) . .
C11 C16A C15A 126.9(18) . .
N3 C17 C10 125.1(4) . .
N3 C17 C18 110.1(4) . .
C10 C17 C18 124.8(4) . .
C19 C18 C17 107.6(4) . .
C18 C19 C20 106.6(4) . .
N3 C20 C21 124.9(3) . 2_756
N3 C20 C19 109.3(3) . .
C21 C20 C19 125.8(4) 2_756 .
C22 C21 C20 125.0(4) 2_746 2_746
C22 C21 P1 119.3(3) 2_746 .
C20 C21 P1 115.7(3) 2_746 .
N4 C22 C21 125.1(4) . 2_756
N4 C22 C23 108.6(3) . .
C21 C22 C23 126.3(4) 2_756 .
C24 C23 C22 107.3(4) . .
C23 C24 C25 107.4(4) . .
N4 C25 C26 126.6(4) . .
N4 C25 C24 109.9(4) . .
C26 C25 C24 123.5(4) . .
C1 C26 C25 125.9(4) . .
C1 C26 C27 118.3(4) . .
C25 C26 C27 115.9(4) . .
C32A C27 C28A 121.3(8) . .
C32A C27 C26 125.9(8) . .
C28 C27 C26 130.7(8) . .
C28A C27 C26 112.7(6) . .
C28 C27 C32 112.9(9) . .
C26 C27 C32 115.9(6) . .
C27 C28 C29 124.3(12) . .
C30 C29 C28 118.1(12) . .
C31 C30 C29 124.4(13) . .
C30 C31 C32 120.5(14) . .
C31 C32 C27 119.4(10) . .
C27 C28A C29A 116.5(10) . .
C30A C29A C28A 118.3(11) . .
C31A C30A C29A 117.9(12) . .
C30A C31A C32A 120.1(12) . .
C27 C32A C31A 123.3(13) . .
O2 C33 C34 108.6(5) . .
C36 C35 O3 112.6(5) . .

loop_
_geom_bond_atom_site_label_1
_geom_bond_atom_site_label_2
_geom_bond_distance
_geom_bond_site_symmetry_2
Zn1 N4 2.052(4) .
Zn1 N3 2.060(3) .
Zn1 N2 2.064(4) .
Zn1 O1 2.071(3) .
Zn1 N1 2.074(3) .
P1 O1 1.469(3) .
P1 O3 1.564(3) .
P1 O2 1.570(3) .
P1 C21 1.790(4) .
N1 C4 1.359(6) .
N1 C1 1.382(6) .
N2 C9 1.365(6) .
N2 C6 1.370(6) .
N3 C20 1.370(5) .
N3 C17 1.383(5) .
N4 C22 1.367(5) .
N4 C25 1.380(5) .
O2 C33 1.444(6) .
O3 C35 1.475(7) .
C1 C26 1.397(7) .
C1 C2 1.455(7) .
C2 C3 1.331(9) .
C3 C4 1.430(8) .
C4 C5 1.379(8) .
C5 C6 1.391(8) .
C6 C7 1.435(8) .
C7 C8 1.325(9) .
C8 C9 1.450(7) .
C9 C10 1.397(7) .
C10 C17 1.401(6) .
C10 C11 1.487(7) .
C11 C12 1.267(15) .
C11 C16A 1.298(16) .
C11 C16 1.43(2) .
C11 C12A 1.579(17) .
C12 C13 1.444(17) .
C13 C14 1.33(2) .
C14 C15 1.331(19) .
C15 C16 1.38(2) .
C12A C13A 1.377(16) .
C13A C14A 1.38(2) .
C14A C15A 1.28(2) .
C15A C16A 1.42(2) .
C17 C18 1.420(6) .
C18 C19 1.357(7) .
C19 C20 1.456(6) .
C20 C21 1.419(5) 2_756
C21 C22 1.410(5) 2_746
C21 C20 1.419(5) 2_746
C22 C21 1.410(5) 2_756
C22 C23 1.454(6) .
C23 C24 1.347(6) .
C24 C25 1.419(7) .
C25 C26 1.399(6) .
C26 C27 1.492(7) .
C27 C32A 1.214(15) .
C27 C28 1.335(15) .
C27 C28A 1.447(15) .
C27 C32 1.580(15) .
C28 C29 1.421(17) .
C29 C30 1.352(19) .
C30 C31 1.315(17) .
C31 C32 1.361(17) .
C28A C29A 1.4495(14) .
C29A C30A 1.4493(14) .
C30A C31A 1.331(19) .
C31A C32A 1.423(19) .
C33 C34 1.493(7) .
C35 C36 1.465(8) .
